data_4114236
loop_
_publ_author_name
'Jake D. Soper'
'James M. Mayer'

_publ_contact_author
;
      Mayer, James M.
    Department of Chemistry, BOX 351700
    University of Washington
    Seattle, WA 98195
    USA
;
_publ_contact_author_email mayer@chem.washington.edu
_publ_section_title
;
 Slow Hydrogen Atom Self-Exchange between Os(IV) Anilide and Os(III)
 Aniline Complexes: Relationships with Electron and Proton Transfer
 Self-Exchange
;
_journal_name_full 'Journal of the American Chemical Society'
_journal_page_first 12217
_journal_page_last 12229
_journal_paper_doi 10.1021/ja036328k
_journal_volume 125
_journal_year 2003
_chemical_formula_moiety 'C16 H18 B Cl2 N7 Os'
_chemical_formula_sum 'C16 H18 B Cl2 N7 Os'
_chemical_formula_weight 580.28
_chemical_name_common JDS-IV-17
_chemical_name_systematic JDS-IV-17
_space_group_IT_number 14
_symmetry_cell_setting monoclinic
_symmetry_space_group_name_Hall '-P 2ybc'
_symmetry_space_group_name_H-M 'P 1 21/c 1'
_atom_sites_solution_hydrogens geom
_atom_sites_solution_primary direct
_atom_sites_solution_secondary difmap
_audit_creation_method SHELXL-97
_cell_angle_alpha 90.00
_cell_angle_beta 125.7020(13)
_cell_angle_gamma 90.00
_cell_formula_units_Z 4
_cell_length_a 9.6560(2)
_cell_length_b 20.6880(5)
_cell_length_c 11.7720(2)
_cell_measurement_reflns_used 286
_cell_measurement_temperature 130(2)
_cell_volume 1909.66(8)
_computing_cell_refinement 'HKL Scalepack (Otwinowski & Minor 1997)'
_computing_data_collection KappaCCD
_computing_data_reduction HKL2000
_computing_molecular_graphics 'maXus, Zortep'
_computing_publication_material 'SHELXL-97 (Sheldrick, 1997)'
_computing_structure_refinement 'SHELXL-97 (Sheldrick, 1997)'
_computing_structure_solution SIR97
_diffrn_ambient_temperature 130(2)
_diffrn_measured_fraction_theta_full 0.977
_diffrn_measured_fraction_theta_max 0.977
_diffrn_measurement_device_type 'Nonius KappaCCD'
_diffrn_measurement_method '\f and \w scans'
_diffrn_radiation_monochromator graphite
_diffrn_radiation_source 'fine-focus sealed tube'
_diffrn_radiation_type MoK\a
_diffrn_radiation_wavelength 0.71073
_diffrn_reflns_av_R_equivalents 0.0320
_diffrn_reflns_av_sigmaI/netI 0.0517
_diffrn_reflns_limit_h_max 11
_diffrn_reflns_limit_h_min -11
_diffrn_reflns_limit_k_max 24
_diffrn_reflns_limit_k_min -22
_diffrn_reflns_limit_l_max 13
_diffrn_reflns_limit_l_min -13
_diffrn_reflns_number 5463
_diffrn_reflns_theta_full 24.71
_diffrn_reflns_theta_max 24.71
_diffrn_reflns_theta_min 3.46
_exptl_absorpt_coefficient_mu 6.974
_exptl_absorpt_correction_T_max 0.5422
_exptl_absorpt_correction_T_min 0.2854
_exptl_absorpt_correction_type denzo2000
_exptl_crystal_colour 'dark red'
_exptl_crystal_density_diffrn 2.018
_exptl_crystal_description cut-block
_exptl_crystal_F_000 1112
_exptl_crystal_size_max 0.24
_exptl_crystal_size_mid 0.24
_exptl_crystal_size_min 0.10
_refine_diff_density_max 0.810
_refine_diff_density_min -0.893
_refine_diff_density_rms 0.132
_refine_ls_extinction_coef 0.00043(13)
_refine_ls_extinction_expression Fc^*^=kFc[1+0.001xFc^2^\l^3^/sin(2\q)]^-1/4^
_refine_ls_extinction_method SHELXL
_refine_ls_goodness_of_fit_ref 1.000
_refine_ls_hydrogen_treatment 'H atoms riding'
_refine_ls_matrix_type full
_refine_ls_number_parameters 246
_refine_ls_number_reflns 3184
_refine_ls_number_restraints 0
_refine_ls_restrained_S_all 1.000
_refine_ls_R_factor_all 0.0348
_refine_ls_R_factor_gt 0.0250
_refine_ls_shift/su_max 0.001
_refine_ls_shift/su_mean 0.000
_refine_ls_structure_factor_coef Fsqd
_refine_ls_weighting_details 'calc w=1/[\s^2^(Fo^2^)+(0.0112P)^2^+0.0000P] where P=(Fo^2^+2Fc^2^)/3'
_refine_ls_weighting_scheme calc
_refine_ls_wR_factor_gt 0.0517
_refine_ls_wR_factor_ref 0.0541
_reflns_number_gt 2651
_reflns_number_total 3184
_reflns_threshold_expression >2sigma(I)
_cod_data_source_file ja036328ksi20030528_060600.cif
_cod_data_source_block shelxl
_cod_original_cell_volume 1909.66(7)
_cod_database_code 4114236

loop_
_symmetry_equiv_pos_as_xyz
'x, y, z'
'-x, y+1/2, -z+1/2'
'-x, -y, -z'
'x, -y-1/2, z-1/2'

loop_
_atom_site_label
_atom_site_type_symbol
_atom_site_fract_x
_atom_site_fract_y
_atom_site_fract_z
_atom_site_U_iso_or_equiv
_atom_site_adp_type
_atom_site_occupancy
_atom_site_symmetry_multiplicity
_atom_site_calc_flag
_atom_site_refinement_flags
Os1 Os 0.97037(2) 0.097482(8) 0.280396(18) 0.01252(9) Uani 1 1 d .
Cl1 Cl 1.23715(14) 0.10252(6) 0.50273(12) 0.0192(3) Uani 1 1 d .
Cl2 Cl 0.94628(13) -0.01492(5) 0.31131(12) 0.0175(3) Uani 1 1 d .
N1 N 1.0877(4) 0.07333(18) 0.1848(4) 0.0135(9) Uani 1 1 d .
N2 N 1.0384(5) 0.10216(18) 0.0632(4) 0.0170(9) Uani 1 1 d .
N3 N 1.0075(4) 0.19119(19) 0.2429(4) 0.0131(9) Uani 1 1 d .
N4 N 0.9607(4) 0.20764(18) 0.1132(4) 0.0160(9) Uani 1 1 d .
N5 N 0.7467(4) 0.09523(18) 0.0827(4) 0.0139(8) Uani 1 1 d .
N6 N 0.7364(4) 0.12433(18) -0.0268(4) 0.0161(9) Uani 1 1 d .
N7 N 0.8397(5) 0.11288(17) 0.3542(4) 0.0168(9) Uani 1 1 d .
H7 H 0.8786 0.0917 0.4323 0.020 Uiso 1 1 calc R
C1 C 1.2094(5) 0.0302(2) 0.2158(5) 0.0186(11) Uani 1 1 d .
H1 H 1.2677 0.0034 0.2965 0.022 Uiso 1 1 calc R
C2 C 1.2371(6) 0.0306(2) 0.1131(5) 0.0223(12) Uani 1 1 d .
H2 H 1.3152 0.0047 0.1087 0.027 Uiso 1 1 calc R
C3 C 1.1259(6) 0.0770(2) 0.0179(5) 0.0179(11) Uani 1 1 d .
H3 H 1.1137 0.0889 -0.0654 0.022 Uiso 1 1 calc R
C4 C 1.0744(5) 0.2440(2) 0.3238(5) 0.0169(11) Uani 1 1 d .
H4 H 1.1177 0.2461 0.4198 0.020 Uiso 1 1 calc R
C5 C 1.0707(5) 0.2946(2) 0.2463(5) 0.0207(11) Uani 1 1 d .
H5 H 1.1097 0.3375 0.2775 0.025 Uiso 1 1 calc R
C6 C 0.9987(5) 0.2702(2) 0.1140(5) 0.0181(11) Uani 1 1 d .
H6 H 0.9792 0.2937 0.0365 0.022 Uiso 1 1 calc R
C7 C 0.5910(6) 0.0725(2) 0.0310(5) 0.0178(11) Uani 1 1 d .
H7 H 0.5601 0.0501 0.0835 0.021 Uiso 1 1 calc R
C8 C 0.4805(6) 0.0865(2) -0.1111(5) 0.0224(12) Uani 1 1 d .
H8 H 0.3631 0.0757 -0.1731 0.027 Uiso 1 1 calc R
C9 C 0.5772(6) 0.1191(2) -0.1424(5) 0.0200(12) Uani 1 1 d .
H9 H 0.5376 0.1354 -0.2320 0.024 Uiso 1 1 calc R
C10 C 0.6958(5) 0.1507(2) 0.3094(5) 0.0186(11) Uani 1 1 d .
C11 C 0.6470(5) 0.1989(2) 0.2098(5) 0.0164(11) Uani 1 1 d .
H11 H 0.7116 0.2052 0.1734 0.020 Uiso 1 1 calc R
C12 C 0.5070(5) 0.2375(2) 0.1630(5) 0.0215(12) Uani 1 1 d .
H12 H 0.4741 0.2698 0.0943 0.026 Uiso 1 1 calc R
C13 C 0.4148(6) 0.2282(2) 0.2188(5) 0.0233(12) Uani 1 1 d .
H13 H 0.3198 0.2552 0.1897 0.028 Uiso 1 1 calc R
C14 C 0.4601(6) 0.1804(2) 0.3154(5) 0.0225(12) Uani 1 1 d .
H14 H 0.3940 0.1741 0.3504 0.027 Uiso 1 1 calc R
C15 C 0.6010(5) 0.1408(2) 0.3634(5) 0.0179(11) Uani 1 1 d .
C16 C 0.6463(6) 0.0897(2) 0.4707(5) 0.0262(12) Uani 1 1 d .
H16A H 0.5577 0.0877 0.4868 0.039 Uiso 1 1 calc R
H16B H 0.7560 0.1004 0.5584 0.039 Uiso 1 1 calc R
H16C H 0.6550 0.0477 0.4367 0.039 Uiso 1 1 calc R
B1 B 0.8997(7) 0.1542(3) 0.0019(6) 0.0171(12) Uani 1 1 d .
H1A H 0.8776 0.1725 -0.0860 0.021 Uiso 1 1 calc R

loop_
_atom_site_aniso_label
_atom_site_aniso_U_11
_atom_site_aniso_U_22
_atom_site_aniso_U_33
_atom_site_aniso_U_23
_atom_site_aniso_U_13
_atom_site_aniso_U_12
Os1 0.00963(12) 0.01527(13) 0.01145(13) -0.00017(9) 0.00546(9) -0.00037(8)
Cl1 0.0122(6) 0.0258(7) 0.0126(6) 0.0004(5) 0.0033(5) -0.0012(5)
Cl2 0.0159(6) 0.0163(6) 0.0193(6) 0.0020(5) 0.0097(5) 0.0005(4)
N1 0.008(2) 0.016(2) 0.011(2) -0.0013(17) 0.0021(17) 0.0002(16)
N2 0.018(2) 0.019(2) 0.014(2) -0.0058(18) 0.0090(18) -0.0011(17)
N3 0.0039(18) 0.026(2) 0.005(2) -0.0017(17) -0.0001(16) 0.0033(16)
N4 0.012(2) 0.018(2) 0.016(2) 0.0050(18) 0.0071(18) 0.0001(16)
N5 0.017(2) 0.013(2) 0.015(2) 0.0004(17) 0.0112(18) 0.0002(16)
N6 0.014(2) 0.016(2) 0.011(2) -0.0007(17) 0.0035(19) 0.0000(16)
N7 0.014(2) 0.019(2) 0.013(2) 0.0031(17) 0.0053(18) 0.0015(16)
C1 0.017(3) 0.015(3) 0.023(3) -0.002(2) 0.011(2) -0.001(2)
C2 0.026(3) 0.019(3) 0.034(3) -0.009(2) 0.024(3) -0.006(2)
C3 0.029(3) 0.014(3) 0.019(3) -0.005(2) 0.019(2) -0.005(2)
C4 0.015(3) 0.022(3) 0.015(3) -0.006(2) 0.010(2) -0.003(2)
C5 0.020(3) 0.019(3) 0.030(3) -0.011(2) 0.019(2) -0.008(2)
C6 0.018(2) 0.016(3) 0.025(3) 0.004(2) 0.016(2) 0.003(2)
C7 0.014(3) 0.014(2) 0.024(3) -0.001(2) 0.010(2) -0.0003(19)
C8 0.014(3) 0.013(3) 0.026(3) -0.003(2) 0.004(2) 0.0028(19)
C9 0.015(3) 0.018(3) 0.018(3) 0.001(2) 0.005(2) 0.001(2)
C10 0.012(3) 0.022(3) 0.019(3) -0.006(2) 0.008(2) -0.003(2)
C11 0.016(2) 0.015(3) 0.019(3) -0.004(2) 0.011(2) -0.0019(19)
C12 0.018(3) 0.019(3) 0.019(3) -0.001(2) 0.006(2) 0.002(2)
C13 0.017(3) 0.022(3) 0.029(3) -0.002(2) 0.013(2) 0.003(2)
C14 0.015(3) 0.031(3) 0.022(3) -0.005(2) 0.012(2) -0.001(2)
C15 0.008(2) 0.025(3) 0.015(3) -0.003(2) 0.004(2) -0.0021(19)
C16 0.020(3) 0.034(3) 0.027(3) 0.005(2) 0.015(3) 0.002(2)
B1 0.020(3) 0.017(3) 0.016(3) 0.002(2) 0.011(3) -0.005(2)

loop_
_atom_type_symbol
_atom_type_description
_atom_type_scat_dispersion_real
_atom_type_scat_dispersion_imag
_atom_type_scat_source
C C 0.0033 0.0016 'International Tables Vol C Tables 4.2.6.8 and 6.1.1.4'
H H 0.0000 0.0000 'International Tables Vol C Tables 4.2.6.8 and 6.1.1.4'
N N 0.0061 0.0033 'International Tables Vol C Tables 4.2.6.8 and 6.1.1.4'
B B 0.0013 0.0007 'International Tables Vol C Tables 4.2.6.8 and 6.1.1.4'
Cl Cl 0.1484 0.1585 'International Tables Vol C Tables 4.2.6.8 and 6.1.1.4'
Os Os -1.2165 7.6030 'International Tables Vol C Tables 4.2.6.8 and 6.1.1.4'

loop_
_geom_angle_atom_site_label_1
_geom_angle_atom_site_label_2
_geom_angle_atom_site_label_3
_geom_angle
N7 Os1 N5 89.01(15)
N7 Os1 N3 100.49(14)
N5 Os1 N3 88.74(14)
N7 Os1 N1 173.16(14)
N5 Os1 N1 85.74(14)
N3 Os1 N1 83.80(15)
N7 Os1 Cl1 94.02(11)
N5 Os1 Cl1 176.50(11)
N3 Os1 Cl1 88.99(9)
N1 Os1 Cl1 91.37(10)
N7 Os1 Cl2 86.83(11)
N5 Os1 Cl2 91.10(11)
N3 Os1 Cl2 172.67(10)
N1 Os1 Cl2 88.89(11)
Cl1 Os1 Cl2 90.82(4)
C1 N1 N2 106.9(4)
C1 N1 Os1 133.0(3)
N2 N1 Os1 120.1(3)
C3 N2 N1 109.6(4)
C3 N2 B1 131.8(4)
N1 N2 B1 118.6(4)
C4 N3 N4 107.5(4)
C4 N3 Os1 133.2(3)
N4 N3 Os1 119.3(3)
C6 N4 N3 108.8(4)
C6 N4 B1 131.5(4)
N3 N4 B1 119.1(4)
C7 N5 N6 106.3(4)
C7 N5 Os1 133.2(3)
N6 N5 Os1 120.4(3)
C9 N6 N5 109.3(4)
C9 N6 B1 132.8(4)
N5 N6 B1 117.9(4)
C10 N7 Os1 133.4(3)
C10 N7 H7 113.3
Os1 N7 H7 113.3
N1 C1 C2 110.1(4)
N1 C1 H1 124.9
C2 C1 H1 124.9
C1 C2 C3 104.8(4)
C1 C2 H2 127.6
C3 C2 H2 127.6
N2 C3 C2 108.6(4)
N2 C3 H3 125.7
C2 C3 H3 125.7
N3 C4 C5 109.5(4)
N3 C4 H4 125.3
C5 C4 H4 125.3
C4 C5 C6 105.8(4)
C4 C5 H5 127.1
C6 C5 H5 127.1
N4 C6 C5 108.5(4)
N4 C6 H6 125.8
C5 C6 H6 125.8
N5 C7 C8 110.1(4)
N5 C7 H7 124.9
C8 C7 H7 124.9
C9 C8 C7 105.2(4)
C9 C8 H8 127.4
C7 C8 H8 127.4
N6 C9 C8 109.1(5)
N6 C9 H9 125.5
C8 C9 H9 125.5
C11 C10 C15 119.8(4)
C11 C10 N7 119.4(4)
C15 C10 N7 120.9(4)
C12 C11 C10 121.5(5)
C12 C11 H11 119.3
C10 C11 H11 119.3
C11 C12 C13 118.6(5)
C11 C12 H12 120.7
C13 C12 H12 120.7
C14 C13 C12 120.5(4)
C14 C13 H13 119.8
C12 C13 H13 119.8
C13 C14 C15 121.6(5)
C13 C14 H14 119.2
C15 C14 H14 119.2
C14 C15 C10 118.1(5)
C14 C15 C16 119.4(4)
C10 C15 C16 122.5(4)
C15 C16 H16A 109.5
C15 C16 H16B 109.5
H16A C16 H16B 109.5
C15 C16 H16C 109.5
H16A C16 H16C 109.5
H16B C16 H16C 109.5
N2 B1 N6 108.9(4)
N2 B1 N4 107.9(4)
N6 B1 N4 108.0(4)
N2 B1 H1A 110.7
N6 B1 H1A 110.7
N4 B1 H1A 110.7

loop_
_geom_bond_atom_site_label_1
_geom_bond_atom_site_label_2
_geom_bond_distance
Os1 N7 1.931(4)
Os1 N5 2.053(4)
Os1 N3 2.066(4)
Os1 N1 2.070(4)
Os1 Cl1 2.3723(11)
Os1 Cl2 2.3859(12)
N1 C1 1.345(6)
N1 N2 1.355(6)
N2 C3 1.340(6)
N2 B1 1.532(6)
N3 C4 1.342(6)
N3 N4 1.358(5)
N4 C6 1.344(6)
N4 B1 1.544(7)
N5 C7 1.336(6)
N5 N6 1.372(5)
N6 C9 1.336(6)
N6 B1 1.537(6)
N7 C10 1.402(6)
N7 H7 0.8800
C1 C2 1.383(7)
C1 H1 0.9500
C2 C3 1.388(7)
C2 H2 0.9500
C3 H3 0.9500
C4 C5 1.375(7)
C4 H4 0.9500
C5 C6 1.378(7)
C5 H5 0.9500
C6 H6 0.9500
C7 C8 1.392(7)
C7 H7 0.9500
C8 C9 1.364(7)
C8 H8 0.9500
C9 H9 0.9500
C10 C11 1.394(7)
C10 C15 1.402(6)
C11 C12 1.378(6)
C11 H11 0.9500
C12 C13 1.394(7)
C12 H12 0.9500
C13 C14 1.372(7)
C13 H13 0.9500
C14 C15 1.394(6)
C14 H14 0.9500
C15 C16 1.503(7)
C16 H16A 0.9800
C16 H16B 0.9800
C16 H16C 0.9800
B1 H1A 1.0000

loop_
_geom_torsion_atom_site_label_1
_geom_torsion_atom_site_label_2
_geom_torsion_atom_site_label_3
_geom_torsion_atom_site_label_4
_geom_torsion
N7 Os1 N1 C1 -95.2(12)
N5 Os1 N1 C1 -135.1(4)
N3 Os1 N1 C1 135.7(4)
Cl1 Os1 N1 C1 46.8(4)
Cl2 Os1 N1 C1 -43.9(4)
N7 Os1 N1 N2 82.2(13)
N5 Os1 N1 N2 42.2(3)
N3 Os1 N1 N2 -47.0(3)
Cl1 Os1 N1 N2 -135.8(3)
Cl2 Os1 N1 N2 133.4(3)
C1 N1 N2 C3 0.8(5)
Os1 N1 N2 C3 -177.2(3)
C1 N1 N2 B1 -179.9(4)
Os1 N1 N2 B1 2.1(5)
N7 Os1 N3 C4 55.3(4)
N5 Os1 N3 C4 144.0(4)
N1 Os1 N3 C4 -130.1(4)
Cl1 Os1 N3 C4 -38.6(4)
Cl2 Os1 N3 C4 -127.2(7)
N7 Os1 N3 N4 -125.6(3)
N5 Os1 N3 N4 -36.8(3)
N1 Os1 N3 N4 49.0(3)
Cl1 Os1 N3 N4 140.5(3)
Cl2 Os1 N3 N4 51.9(9)
C4 N3 N4 C6 0.1(4)
Os1 N3 N4 C6 -179.2(3)
C4 N3 N4 B1 172.5(4)
Os1 N3 N4 B1 -6.8(5)
N7 Os1 N5 C7 -37.0(4)
N3 Os1 N5 C7 -137.5(4)
N1 Os1 N5 C7 138.6(4)
Cl1 Os1 N5 C7 173.0(15)
Cl2 Os1 N5 C7 49.8(4)
N7 Os1 N5 N6 139.0(3)
N3 Os1 N5 N6 38.5(3)
N1 Os1 N5 N6 -45.4(3)
Cl1 Os1 N5 N6 -11(2)
Cl2 Os1 N5 N6 -134.2(3)
C7 N5 N6 C9 -0.1(5)
Os1 N5 N6 C9 -177.1(3)
C7 N5 N6 B1 -179.0(4)
Os1 N5 N6 B1 4.0(5)
N5 Os1 N7 C10 -39.9(4)
N3 Os1 N7 C10 48.7(4)
N1 Os1 N7 C10 -79.7(13)
Cl1 Os1 N7 C10 138.4(4)
Cl2 Os1 N7 C10 -131.0(4)
N2 N1 C1 C2 -0.8(5)
Os1 N1 C1 C2 176.8(3)
N1 C1 C2 C3 0.5(5)
N1 N2 C3 C2 -0.5(5)
B1 N2 C3 C2 -179.7(4)
C1 C2 C3 N2 0.0(5)
N4 N3 C4 C5 0.0(5)
Os1 N3 C4 C5 179.2(3)
N3 C4 C5 C6 -0.1(5)
N3 N4 C6 C5 -0.2(5)
B1 N4 C6 C5 -171.4(4)
C4 C5 C6 N4 0.2(5)
N6 N5 C7 C8 0.3(5)
Os1 N5 C7 C8 176.6(3)
N5 C7 C8 C9 -0.3(5)
N5 N6 C9 C8 -0.1(5)
B1 N6 C9 C8 178.6(5)
C7 C8 C9 N6 0.2(5)
Os1 N7 C10 C11 -16.3(7)
Os1 N7 C10 C15 163.7(3)
C15 C10 C11 C12 0.3(7)
N7 C10 C11 C12 -179.7(4)
C10 C11 C12 C13 0.8(7)
C11 C12 C13 C14 -1.7(7)
C12 C13 C14 C15 1.5(7)
C13 C14 C15 C10 -0.4(7)
C13 C14 C15 C16 179.2(5)
C11 C10 C15 C14 -0.5(7)
N7 C10 C15 C14 179.4(4)
C11 C10 C15 C16 179.9(4)
N7 C10 C15 C16 -0.1(7)
C3 N2 B1 N6 119.3(5)
N1 N2 B1 N6 -59.8(5)
C3 N2 B1 N4 -123.8(5)
N1 N2 B1 N4 57.1(5)
C9 N6 B1 N2 -122.5(5)
N5 N6 B1 N2 56.1(5)
C9 N6 B1 N4 120.6(5)
N5 N6 B1 N4 -60.8(5)
C6 N4 B1 N2 115.8(5)
N3 N4 B1 N2 -54.6(5)
C6 N4 B1 N6 -126.7(5)
N3 N4 B1 N6 62.9(5)
